data_4073005
loop_
_publ_author_name
'Zhang, Lei'
'Sun, Jie'
'Zhu, Huping'
'Tsumori, Nobuko'
'Xu, Qiang'
'Chen, Jiabi'

_publ_section_title
;
 Thermolytic Products Derived from Thermolysis of Cycloolefin-Coordinated
 Diiron Bridging Carbene Complexes&#x2020;
;
_journal_issue 10
_journal_name_full Organometallics
_journal_page_first 2630
_journal_paper_doi 10.1021/om070009a
_journal_volume 26
_journal_year 2007
_chemical_formula_sum 'C38 H24 F6 Fe2 O6'
_chemical_formula_weight 802.27
_chemical_name_systematic
; 
 ? 
;
_space_group_IT_number 14
_symmetry_cell_setting monoclinic
_symmetry_space_group_name_Hall '-P 2ybc'
_symmetry_space_group_name_H-M 'P 1 21/c 1'
_atom_sites_solution_hydrogens geom
_atom_sites_solution_primary direct
_atom_sites_solution_secondary difmap
_audit_creation_method SHELXL-97
_cell_angle_alpha 90.00
_cell_angle_beta 99.971(2)
_cell_angle_gamma 90.00
_cell_formula_units_Z 2
_cell_length_a 9.0696(10)
_cell_length_b 13.3537(13)
_cell_length_c 14.4026(15)
_cell_measurement_reflns_used 1259
_cell_measurement_temperature 293(2)
_cell_measurement_theta_max 38.667
_cell_measurement_theta_min 4.560
_cell_volume 1718.0(3)
_computing_cell_refinement 'Bruker SMART'
_computing_data_collection 'Bruker SMART'
_computing_data_reduction 'Bruker SHELXTL'
_computing_molecular_graphics 'Bruker SHELXTL'
_computing_publication_material 'Bruker SHELXTL'
_computing_structure_refinement 'SHELXL-97 (Sheldrick, 1997)'
_computing_structure_solution 'SHELXS-97 (Sheldrick, 1990)'
_diffrn_ambient_temperature 293(2)
_diffrn_measured_fraction_theta_full 0.998
_diffrn_measured_fraction_theta_max 0.998
_diffrn_measurement_device_type 'CCD area detector'
_diffrn_measurement_method 'phi and omega scans'
_diffrn_radiation_monochromator graphite
_diffrn_radiation_source 'fine-focus sealed tube'
_diffrn_radiation_type MoK\a
_diffrn_radiation_wavelength 0.71073
_diffrn_reflns_av_R_equivalents 0.0736
_diffrn_reflns_av_sigmaI/netI 0.1036
_diffrn_reflns_limit_h_max 10
_diffrn_reflns_limit_h_min -11
_diffrn_reflns_limit_k_max 17
_diffrn_reflns_limit_k_min -12
_diffrn_reflns_limit_l_max 18
_diffrn_reflns_limit_l_min -18
_diffrn_reflns_number 9988
_diffrn_reflns_theta_full 27.00
_diffrn_reflns_theta_max 27.00
_diffrn_reflns_theta_min 2.09
_exptl_absorpt_coefficient_mu 0.924
_exptl_absorpt_correction_T_max 1.00000
_exptl_absorpt_correction_T_min 0.66444
_exptl_absorpt_correction_type empirical
_exptl_crystal_colour colorless
_exptl_crystal_density_diffrn 1.551
_exptl_crystal_density_method 'not measured'
_exptl_crystal_F_000 812
_exptl_crystal_size_max 0.147
_exptl_crystal_size_mid 0.098
_exptl_crystal_size_min 0.072
_refine_diff_density_max 0.416
_refine_diff_density_min -0.351
_refine_diff_density_rms 0.071
_refine_ls_extinction_method none
_refine_ls_goodness_of_fit_ref 0.925
_refine_ls_hydrogen_treatment mixed
_refine_ls_matrix_type full
_refine_ls_number_parameters 283
_refine_ls_number_reflns 3746
_refine_ls_number_restraints 6
_refine_ls_restrained_S_all 0.931
_refine_ls_R_factor_all 0.1225
_refine_ls_R_factor_gt 0.0629
_refine_ls_shift/su_max 0.001
_refine_ls_shift/su_mean 0.000
_refine_ls_structure_factor_coef Fsqd
_refine_ls_weighting_details 'calc w=1/[\s^2^(Fo^2^)+(0.0460P)^2^+0.0000P] where P=(Fo^2^+2Fc^2^)/3'
_refine_ls_weighting_scheme calc
_refine_ls_wR_factor_gt 0.1124
_refine_ls_wR_factor_ref 0.1339
_reflns_number_gt 2044
_reflns_number_total 3746
_reflns_threshold_expression >2sigma(I)
_cod_data_source_file om070009asi20070306_100111.cif
_cod_data_source_block cd24141
_cod_depositor_comments
;
The following automatic conversions were performed:

'_symmetry_cell_setting' value 'Monoclinic' changed to 'monoclinic'
according to /home/saulius/struct/CIF-dictionaries/cif_core.dic
dictionary named 'cif_core.dic' version 2.4.1 from 2010-06-29.

Automatic conversion script
Id: cif_fix_values 1715 2011-07-08 13:25:40Z adriana 
;
_cod_original_sg_symbol_H-M P2(1)/c
_cod_database_code 4073005

loop_
_symmetry_equiv_pos_as_xyz
'x, y, z'
'-x, y+1/2, -z+1/2'
'-x, -y, -z'
'x, -y-1/2, z-1/2'

loop_
_atom_site_label
_atom_site_type_symbol
_atom_site_fract_x
_atom_site_fract_y
_atom_site_fract_z
_atom_site_U_iso_or_equiv
_atom_site_adp_type
_atom_site_occupancy
_atom_site_symmetry_multiplicity
_atom_site_calc_flag
_atom_site_refinement_flags
Fe1 Fe 0.00967(8) 0.33623(4) 0.14115(4) 0.0517(2) Uani 1 1 d .
O1 O 0.0435(4) 0.3907(2) -0.0499(2) 0.0814(12) Uani 1 1 d .
O2 O -0.2778(5) 0.4370(3) 0.1391(3) 0.1050(15) Uani 1 1 d .
O5 O 0.1825(5) 0.4903(3) 0.2540(3) 0.0905(12) Uani 1 1 d .
F1 F 0.5975(7) 0.2172(6) -0.2300(4) 0.123(3) Uani 0.60 1 d P
F2 F 0.7367(4) 0.2749(4) -0.1242(3) 0.1450(18) Uani 1 1 d .
F3 F 0.5596(5) 0.3555(5) -0.2056(4) 0.209(3) Uani 1 1 d D
F1' F 0.6677(16) 0.3892(10) -0.1155(9) 0.164(4) Uiso 0.40 1 d P
C1 C 0.0333(5) 0.3707(3) 0.0257(3) 0.0561(12) Uani 1 1 d .
C2 C 0.3083(5) 0.1974(3) 0.0337(3) 0.0462(11) Uani 1 1 d .
C3 C 0.3658(6) 0.2923(4) 0.0366(4) 0.0704(15) Uani 1 1 d .
C4 C 0.4602(7) 0.3214(5) -0.0254(5) 0.0843(18) Uani 1 1 d D
C5 C 0.5009(6) 0.2563(5) -0.0883(4) 0.0767(17) Uani 1 1 d .
C6 C 0.4474(6) 0.1611(6) -0.0901(4) 0.0801(17) Uani 1 1 d D
C7 C 0.3530(6) 0.1317(4) -0.0298(4) 0.0629(13) Uani 1 1 d D
C8 C 0.1121(6) 0.4310(3) 0.2102(3) 0.0615(14) Uani 1 1 d .
C9 C -0.1657(7) 0.3964(4) 0.1412(4) 0.0692(15) Uani 1 1 d .
C10 C 0.6007(8) 0.2826(7) -0.1575(6) 0.109(3) Uani 1 1 d D
C11 C 0.0125(5) 0.0261(3) 0.0483(3) 0.0425(11) Uani 1 1 d .
C12 C 0.0400(5) 0.1408(3) 0.0440(3) 0.0373(10) Uani 1 1 d .
C13 C -0.0756(5) 0.1967(3) 0.0880(3) 0.0495(11) Uani 1 1 d .
H13 H -0.1568 0.2268 0.0500 0.059 Uiso 1 1 calc R
C14 C -0.0599(7) 0.2029(3) 0.1869(4) 0.0605(14) Uani 1 1 d D
C15 C 0.0811(7) 0.2242(3) 0.2342(4) 0.0608(14) Uani 1 1 d .
C16 C 0.1890(5) 0.2367(3) 0.1766(3) 0.0485(11) Uani 1 1 d D
C17 C 0.2009(5) 0.1626(3) 0.0984(3) 0.0444(10) Uani 1 1 d .
C18 C 0.2457(6) 0.0610(3) 0.1404(3) 0.0516(12) Uani 1 1 d .
C19 C 0.1463(5) -0.0097(3) 0.1143(3) 0.0519(12) Uani 1 1 d .
H3 H 0.340(5) 0.344(3) 0.082(3) 0.081(16) Uiso 1 1 d .
H4 H 0.500(5) 0.3841(19) -0.019(3) 0.070(16) Uiso 1 1 d D
H6 H 0.472(6) 0.114(3) -0.131(3) 0.10(2) Uiso 1 1 d D
H7 H 0.311(4) 0.0686(18) -0.032(3) 0.059(14) Uiso 1 1 d D
H11 H -0.078(4) 0.015(3) 0.070(2) 0.044(12) Uiso 1 1 d .
H12 H 0.029(3) 0.158(2) -0.021(2) 0.029(9) Uiso 1 1 d .
H14 H -0.140(3) 0.201(2) 0.216(2) 0.026(10) Uiso 1 1 d D
H15 H 0.099(5) 0.238(3) 0.297(3) 0.070(15) Uiso 1 1 d .
H16 H 0.281(2) 0.260(2) 0.200(2) 0.030(10) Uiso 1 1 d D
H18 H 0.343(4) 0.056(3) 0.179(2) 0.043(12) Uiso 1 1 d .
H19 H 0.158(4) -0.078(3) 0.135(2) 0.048(11) Uiso 1 1 d .

loop_
_atom_site_aniso_label
_atom_site_aniso_U_11
_atom_site_aniso_U_22
_atom_site_aniso_U_33
_atom_site_aniso_U_23
_atom_site_aniso_U_13
_atom_site_aniso_U_12
Fe1 0.0777(5) 0.0344(4) 0.0478(4) -0.0038(3) 0.0247(3) 0.0010(3)
O1 0.134(4) 0.059(2) 0.057(2) 0.0096(18) 0.034(2) 0.003(2)
O2 0.100(4) 0.099(3) 0.117(3) -0.021(3) 0.025(3) 0.031(3)
O5 0.130(4) 0.059(2) 0.086(3) -0.025(2) 0.029(2) -0.022(2)
F1 0.111(5) 0.204(8) 0.071(4) -0.020(5) 0.061(4) -0.041(5)
F2 0.068(3) 0.242(5) 0.134(3) 0.082(3) 0.041(2) 0.004(3)
F3 0.103(4) 0.269(8) 0.199(5) 0.204(6) 0.066(4) 0.047(4)
C1 0.079(4) 0.032(2) 0.060(3) -0.003(2) 0.021(3) 0.004(2)
C2 0.044(3) 0.046(3) 0.049(3) 0.001(2) 0.010(2) -0.006(2)
C3 0.073(4) 0.060(4) 0.083(4) 0.007(3) 0.027(3) -0.013(3)
C4 0.069(4) 0.070(5) 0.117(5) 0.028(4) 0.024(4) -0.018(3)
C5 0.043(3) 0.116(6) 0.074(4) 0.026(4) 0.018(3) 0.007(3)
C6 0.060(4) 0.113(5) 0.074(4) -0.010(4) 0.030(3) 0.000(4)
C7 0.060(3) 0.064(4) 0.070(3) -0.012(3) 0.027(3) -0.012(3)
C8 0.091(4) 0.041(3) 0.058(3) -0.003(2) 0.029(3) 0.004(3)
C9 0.093(5) 0.053(3) 0.067(3) -0.009(3) 0.027(3) 0.001(3)
C10 0.041(4) 0.170(8) 0.118(6) 0.059(6) 0.022(4) -0.004(4)
C11 0.054(3) 0.033(2) 0.044(2) -0.0009(18) 0.019(2) -0.009(2)
C12 0.053(3) 0.027(2) 0.034(2) 0.0003(17) 0.015(2) -0.0015(18)
C13 0.066(3) 0.027(2) 0.060(3) 0.004(2) 0.023(2) 0.009(2)
C14 0.090(4) 0.040(3) 0.065(3) 0.005(2) 0.049(3) 0.001(3)
C15 0.097(5) 0.048(3) 0.042(3) 0.000(2) 0.023(3) 0.002(3)
C16 0.055(3) 0.041(3) 0.047(3) -0.004(2) 0.003(2) -0.009(2)
C17 0.055(3) 0.036(2) 0.042(2) -0.001(2) 0.010(2) 0.001(2)
C18 0.059(3) 0.045(3) 0.048(3) 0.003(2) 0.000(3) 0.004(2)
C19 0.076(4) 0.034(3) 0.045(3) 0.008(2) 0.009(2) 0.006(2)

loop_
_atom_type_symbol
_atom_type_description
_atom_type_scat_dispersion_real
_atom_type_scat_dispersion_imag
_atom_type_scat_source
C C 0.0033 0.0016 'International Tables Vol C Tables 4.2.6.8 and 6.1.1.4'
H H 0.0000 0.0000 'International Tables Vol C Tables 4.2.6.8 and 6.1.1.4'
O O 0.0106 0.0060 'International Tables Vol C Tables 4.2.6.8 and 6.1.1.4'
F F 0.0171 0.0103 'International Tables Vol C Tables 4.2.6.8 and 6.1.1.4'
Fe Fe 0.3463 0.8444 'International Tables Vol C Tables 4.2.6.8 and 6.1.1.4'

loop_
_geom_angle_atom_site_label_1
_geom_angle_atom_site_label_2
_geom_angle_atom_site_label_3
_geom_angle
_geom_angle_site_symmetry_1
_geom_angle_site_symmetry_3
C8 Fe1 C1 101.8(2) . .
C8 Fe1 C9 93.4(2) . .
C1 Fe1 C9 97.8(2) . .
C8 Fe1 C14 127.3(2) . .
C1 Fe1 C14 128.7(2) . .
C9 Fe1 C14 93.9(2) . .
C8 Fe1 C15 94.6(2) . .
C1 Fe1 C15 137.0(2) . .
C9 Fe1 C15 120.9(2) . .
C14 Fe1 C15 39.29(19) . .
C8 Fe1 C16 90.4(2) . .
C1 Fe1 C16 100.3(2) . .
C9 Fe1 C16 160.4(2) . .
C14 Fe1 C16 68.7(2) . .
C15 Fe1 C16 39.55(18) . .
C8 Fe1 C13 163.55(19) . .
C1 Fe1 C13 89.18(18) . .
C9 Fe1 C13 97.3(2) . .
C14 Fe1 C13 39.68(17) . .
C15 Fe1 C13 69.2(2) . .
C16 Fe1 C13 75.44(17) . .
C10 F2 F1' 66.0(6) . .
C10 F3 F1' 70.7(7) . .
F3 F1' C10 44.9(4) . .
F3 F1' F2 82.1(7) . .
C10 F1' F2 44.6(5) . .
O1 C1 Fe1 177.3(5) . .
C3 C2 C7 117.1(5) . .
C3 C2 C17 122.8(4) . .
C7 C2 C17 120.1(4) . .
C2 C3 C4 120.8(6) . .
C2 C3 H3 122(3) . .
C4 C3 H3 118(3) . .
C5 C4 C3 121.2(6) . .
C5 C4 H4 121(3) . .
C3 C4 H4 118(3) . .
C4 C5 C6 118.5(5) . .
C4 C5 C10 124.1(7) . .
C6 C5 C10 117.4(7) . .
C5 C6 C7 120.9(6) . .
C5 C6 H6 122(4) . .
C7 C6 H6 117(4) . .
C2 C7 C6 121.5(5) . .
C2 C7 H7 116(3) . .
C6 C7 H7 122(3) . .
O5 C8 Fe1 177.5(5) . .
O2 C9 Fe1 178.0(5) . .
F3 C10 F2 118.1(7) . .
F3 C10 F1 96.5(7) . .
F2 C10 F1 97.5(7) . .
F3 C10 C5 113.9(7) . .
F2 C10 C5 113.3(6) . .
F1 C10 C5 115.2(7) . .
F3 C10 F1' 64.4(7) . .
F2 C10 F1' 69.4(7) . .
F1 C10 F1' 143.8(7) . .
C5 C10 F1' 100.8(8) . .
C19 C11 C11 114.2(5) . 3
C19 C11 C12 102.9(3) . .
C11 C11 C12 114.2(4) 3 .
C19 C11 H11 114(2) . .
C11 C11 H11 103(2) 3 .
C12 C11 H11 109(2) . .
C13 C12 C11 110.0(3) . .
C13 C12 C17 110.8(3) . .
C11 C12 C17 107.8(3) . .
C13 C12 H12 109.3(19) . .
C11 C12 H12 106.9(19) . .
C17 C12 H12 112.0(19) . .
C14 C13 C12 119.7(4) . .
C14 C13 Fe1 67.4(3) . .
C12 C13 Fe1 110.5(3) . .
C14 C13 H13 120.1 . .
C12 C13 H13 120.1 . .
Fe1 C13 H13 92.0 . .
C15 C14 C13 116.0(5) . .
C15 C14 Fe1 70.4(3) . .
C13 C14 Fe1 73.0(2) . .
C15 C14 H14 123(2) . .
C13 C14 H14 121(2) . .
Fe1 C14 H14 120(2) . .
C14 C15 C16 114.7(5) . .
C14 C15 Fe1 70.3(3) . .
C16 C15 Fe1 72.3(3) . .
C14 C15 H15 122(3) . .
C16 C15 H15 123(3) . .
Fe1 C15 H15 119(3) . .
C15 C16 C17 120.6(4) . .
C15 C16 Fe1 68.1(3) . .
C17 C16 Fe1 112.7(3) . .
C15 C16 H16 121(2) . .
C17 C16 H16 109(2) . .
Fe1 C16 H16 120(2) . .
C18 C17 C16 109.7(3) . .
C18 C17 C2 111.2(3) . .
C16 C17 C2 112.8(4) . .
C18 C17 C12 101.4(3) . .
C16 C17 C12 108.3(3) . .
C2 C17 C12 112.9(3) . .
C19 C18 C17 114.0(4) . .
C19 C18 H18 129(2) . .
C17 C18 H18 117(2) . .
C18 C19 C11 113.3(4) . .
C18 C19 H19 124(2) . .
C11 C19 H19 123(2) . .

loop_
_geom_bond_atom_site_label_1
_geom_bond_atom_site_label_2
_geom_bond_distance
_geom_bond_site_symmetry_2
Fe1 C8 1.770(5) .
Fe1 C1 1.773(5) .
Fe1 C9 1.782(6) .
Fe1 C14 2.037(5) .
Fe1 C15 2.039(5) .
Fe1 C16 2.094(5) .
Fe1 C13 2.110(4) .
O1 C1 1.141(5) .
O2 C9 1.148(6) .
O5 C8 1.138(5) .
F1 C10 1.357(9) .
F2 C10 1.247(7) .
F2 F1' 1.663(13) .
F3 C10 1.215(7) .
F3 F1' 1.552(13) .
F1' C10 1.623(15) .
C2 C3 1.368(6) .
C2 C7 1.378(6) .
C2 C17 1.532(5) .
C3 C4 1.396(7) .
C3 H3 1.00(4) .
C4 C5 1.352(8) .
C4 H4 0.911(19) .
C5 C6 1.358(8) .
C5 C10 1.500(8) .
C6 C7 1.379(7) .
C6 H6 0.917(19) .
C7 H7 0.922(19) .
C11 C19 1.485(6) .
C11 C11 1.537(8) 3
C11 C12 1.555(5) .
C11 H11 0.94(4) .
C12 C13 1.513(5) .
C12 C17 1.559(5) .
C12 H12 0.96(3) .
C13 C14 1.409(6) .
C13 H13 0.9300 .
C14 C15 1.370(7) .
C14 H14 0.900(18) .
C15 C16 1.399(6) .
C15 H15 0.90(4) .
C16 C17 1.518(5) .
C16 H16 0.902(17) .
C17 C18 1.511(5) .
C18 C19 1.315(6) .
C18 H18 0.96(3) .
C19 H19 0.96(4) .

loop_
_geom_torsion_atom_site_label_1
_geom_torsion_atom_site_label_2
_geom_torsion_atom_site_label_3
_geom_torsion_atom_site_label_4
_geom_torsion
_geom_torsion_site_symmetry_1
C10 F3 F1' F2 28.6(5) .
C10 F2 F1' F3 -28.8(5) .
C8 Fe1 C1 O1 -158(9) .
C9 Fe1 C1 O1 -63(9) .
C14 Fe1 C1 O1 38(9) .
C15 Fe1 C1 O1 92(9) .
C16 Fe1 C1 O1 109(9) .
C13 Fe1 C1 O1 34(9) .
C7 C2 C3 C4 2.8(8) .
C17 C2 C3 C4 -178.3(5) .
C2 C3 C4 C5 -1.9(9) .
C3 C4 C5 C6 0.1(9) .
C3 C4 C5 C10 179.5(6) .
C4 C5 C6 C7 0.5(9) .
C10 C5 C6 C7 -178.9(5) .
C3 C2 C7 C6 -2.3(8) .
C17 C2 C7 C6 178.9(5) .
C5 C6 C7 C2 0.6(9) .
C1 Fe1 C8 O5 -75(10) .
C9 Fe1 C8 O5 -174(10) .
C14 Fe1 C8 O5 89(10) .
C15 Fe1 C8 O5 65(10) .
C16 Fe1 C8 O5 26(10) .
C13 Fe1 C8 O5 56(11) .
C8 Fe1 C9 O2 79(15) .
C1 Fe1 C9 O2 -23(15) .
C14 Fe1 C9 O2 -153(15) .
C15 Fe1 C9 O2 177(100) .
C16 Fe1 C9 O2 -180(100) .
C13 Fe1 C9 O2 -113(15) .
F1' F3 C10 F2 -45.7(9) .
F1' F3 C10 F1 -147.8(7) .
F1' F3 C10 C5 90.9(9) .
F1' F2 C10 F3 43.6(9) .
F1' F2 C10 F1 145.1(8) .
F1' F2 C10 C5 -93.2(9) .
C4 C5 C10 F3 -53.3(11) .
C6 C5 C10 F3 126.1(9) .
C4 C5 C10 F2 85.5(9) .
C6 C5 C10 F2 -95.2(9) .
C4 C5 C10 F1 -163.4(7) .
C6 C5 C10 F1 15.9(10) .
C4 C5 C10 F1' 13.4(10) .
C6 C5 C10 F1' -167.3(7) .
F2 F1' C10 F3 -137.5(7) .
F3 F1' C10 F2 137.5(7) .
F3 F1' C10 F1 63.7(15) .
F2 F1' C10 F1 -73.8(14) .
F3 F1' C10 C5 -111.5(6) .
F2 F1' C10 C5 111.0(6) .
C19 C11 C12 C13 -113.4(4) .
C11 C11 C12 C13 122.3(5) 3
C19 C11 C12 C17 7.5(4) .
C11 C11 C12 C17 -116.8(5) 3
C11 C12 C13 C14 78.5(5) .
C17 C12 C13 C14 -40.6(5) .
C11 C12 C13 Fe1 153.4(3) .
C17 C12 C13 Fe1 34.4(4) .
C8 Fe1 C13 C14 42.8(8) .
C1 Fe1 C13 C14 174.9(3) .
C9 Fe1 C13 C14 -87.3(3) .
C15 Fe1 C13 C14 33.0(3) .
C16 Fe1 C13 C14 74.1(3) .
C8 Fe1 C13 C12 -71.9(8) .
C1 Fe1 C13 C12 60.2(3) .
C9 Fe1 C13 C12 158.0(3) .
C14 Fe1 C13 C12 -114.7(4) .
C15 Fe1 C13 C12 -81.7(3) .
C16 Fe1 C13 C12 -40.6(3) .
C12 C13 C14 C15 44.0(6) .
Fe1 C13 C14 C15 -57.4(4) .
C12 C13 C14 Fe1 101.4(4) .
C8 Fe1 C14 C15 -39.5(4) .
C1 Fe1 C14 C15 120.0(3) .
C9 Fe1 C14 C15 -136.8(3) .
C16 Fe1 C14 C15 33.8(3) .
C13 Fe1 C14 C15 126.5(4) .
C8 Fe1 C14 C13 -166.0(3) .
C1 Fe1 C14 C13 -6.5(4) .
C9 Fe1 C14 C13 96.7(3) .
C15 Fe1 C14 C13 -126.5(4) .
C16 Fe1 C14 C13 -92.7(3) .
C13 C14 C15 C16 0.0(6) .
Fe1 C14 C15 C16 -58.7(4) .
C13 C14 C15 Fe1 58.7(3) .
C8 Fe1 C15 C14 149.5(3) .
C1 Fe1 C15 C14 -97.9(4) .
C9 Fe1 C15 C14 52.8(4) .
C16 Fe1 C15 C14 -125.4(4) .
C13 Fe1 C15 C14 -33.3(3) .
C8 Fe1 C15 C16 -85.1(3) .
C1 Fe1 C15 C16 27.6(5) .
C9 Fe1 C15 C16 178.2(3) .
C14 Fe1 C15 C16 125.4(4) .
C13 Fe1 C15 C16 92.2(3) .
C14 C15 C16 C17 -46.6(6) .
Fe1 C15 C16 C17 -104.2(4) .
C14 C15 C16 Fe1 57.6(4) .
C8 Fe1 C16 C15 96.7(3) .
C1 Fe1 C16 C15 -161.3(3) .
C9 Fe1 C16 C15 -4.5(7) .
C14 Fe1 C16 C15 -33.6(3) .
C13 Fe1 C16 C15 -74.8(3) .
C8 Fe1 C16 C17 -148.0(3) .
C1 Fe1 C16 C17 -46.0(3) .
C9 Fe1 C16 C17 110.7(6) .
C14 Fe1 C16 C17 81.6(3) .
C15 Fe1 C16 C17 115.3(4) .
C13 Fe1 C16 C17 40.4(3) .
C15 C16 C17 C18 -64.4(6) .
Fe1 C16 C17 C18 -141.6(3) .
C15 C16 C17 C2 171.1(4) .
Fe1 C16 C17 C2 93.9(4) .
C15 C16 C17 C12 45.4(5) .
Fe1 C16 C17 C12 -31.8(4) .
C3 C2 C17 C18 -134.4(5) .
C7 C2 C17 C18 44.5(6) .
C3 C2 C17 C16 -10.7(6) .
C7 C2 C17 C16 168.1(4) .
C3 C2 C17 C12 112.4(5) .
C7 C2 C17 C12 -68.7(5) .
C13 C12 C17 C18 113.3(4) .
C11 C12 C17 C18 -7.1(4) .
C13 C12 C17 C16 -2.1(4) .
C11 C12 C17 C16 -122.5(3) .
C13 C12 C17 C2 -127.7(4) .
C11 C12 C17 C2 111.9(4) .
C16 C17 C18 C19 118.5(4) .
C2 C17 C18 C19 -116.1(4) .
C12 C17 C18 C19 4.2(5) .
C17 C18 C19 C11 0.6(6) .
C11 C11 C19 C18 119.2(5) 3
C12 C11 C19 C18 -5.2(5) .
